data_2235719
loop_
_publ_author_name
'Liu, Yongjun'
'Sun, Xuefeng'
'Wen, Yonghong'

_publ_section_title
;
 1,4-Bis(3-methylphenyl)piperazine-2,5-dione
;
_journal_coeditor_code ZQ2169
_journal_issue 7
_journal_name_full 'Acta Crystallographica Section E'
_journal_page_first o2115
_journal_paper_doi 10.1107/S1600536812026372
_journal_volume 68
_journal_year 2012
_chemical_formula_iupac 'C18 H18 N2 O2'
_chemical_formula_moiety 'C18 H18 N2 O2'
_chemical_formula_sum 'C18 H18 N2 O2'
_chemical_formula_weight 294.34
_chemical_name_systematic
;
1,4-Bis(3-methylphenyl)piperazine-2,5-dione
;
_space_group_IT_number 14
_symmetry_cell_setting monoclinic
_symmetry_space_group_name_Hall '-P 2yn'
_symmetry_space_group_name_H-M 'P 1 21/n 1'
_atom_sites_solution_hydrogens geom
_atom_sites_solution_primary direct
_atom_sites_solution_secondary difmap
_audit_creation_method SHELXL-97
_cell_angle_alpha 90.00
_cell_angle_beta 95.142(2)
_cell_angle_gamma 90.00
_cell_formula_units_Z 4
_cell_length_a 12.6608(15)
_cell_length_b 6.1508(7)
_cell_length_c 19.223(2)
_cell_measurement_reflns_used 1825
_cell_measurement_temperature 153(2)
_cell_measurement_theta_max 23.9010
_cell_measurement_theta_min 3.2311
_cell_volume 1490.9(3)
_computing_cell_refinement 'SAINT (Bruker, 2001)'
_computing_data_collection 'SMART (Bruker, 2001)'
_computing_data_reduction 'SAINT (Bruker, 2001)'
_computing_molecular_graphics 'SHELXTL (Sheldrick, 2008)'
_computing_publication_material 'SHELXTL (Sheldrick, 2008)'
_computing_structure_refinement 'SHELXTL (Sheldrick, 2008)'
_computing_structure_solution 'SHELXTL (Sheldrick, 2008)'
_diffrn_ambient_temperature 153(2)
_diffrn_measured_fraction_theta_full 0.994
_diffrn_measured_fraction_theta_max 0.994
_diffrn_measurement_device_type 'Bruker SMART CCD area-detector'
_diffrn_measurement_method 'phi and omega scans'
_diffrn_radiation_monochromator graphite
_diffrn_radiation_source 'fine-focus sealed tube'
_diffrn_radiation_type MoK\a
_diffrn_radiation_wavelength 0.71073
_diffrn_reflns_av_R_equivalents 0.0294
_diffrn_reflns_av_sigmaI/netI 0.0320
_diffrn_reflns_limit_h_max 15
_diffrn_reflns_limit_h_min -15
_diffrn_reflns_limit_k_max 7
_diffrn_reflns_limit_k_min -7
_diffrn_reflns_limit_l_max 12
_diffrn_reflns_limit_l_min -23
_diffrn_reflns_number 7835
_diffrn_reflns_theta_full 25.71
_diffrn_reflns_theta_max 25.71
_diffrn_reflns_theta_min 1.85
_exptl_absorpt_coefficient_mu 0.087
_exptl_absorpt_correction_T_max 0.991
_exptl_absorpt_correction_T_min 0.968
_exptl_absorpt_correction_type multi-scan
_exptl_absorpt_process_details '(SADABS; Sheldrick, 1996)'
_exptl_crystal_colour colourless
_exptl_crystal_density_diffrn 1.311
_exptl_crystal_density_method 'not measured'
_exptl_crystal_description block
_exptl_crystal_F_000 624
_exptl_crystal_size_max 0.38
_exptl_crystal_size_mid 0.12
_exptl_crystal_size_min 0.10
_refine_diff_density_max 0.193
_refine_diff_density_min -0.220
_refine_ls_extinction_method none
_refine_ls_goodness_of_fit_ref 1.015
_refine_ls_hydrogen_treatment constr
_refine_ls_matrix_type full
_refine_ls_number_parameters 199
_refine_ls_number_reflns 2836
_refine_ls_number_restraints 0
_refine_ls_restrained_S_all 1.015
_refine_ls_R_factor_all 0.0720
_refine_ls_R_factor_gt 0.0517
_refine_ls_shift/su_max 0.000
_refine_ls_shift/su_mean 0.000
_refine_ls_structure_factor_coef Fsqd
_refine_ls_weighting_details 'w=1/[\s^2^(Fo^2^)+(0.0664P)^2^+0.2932P] where P=(Fo^2^+2Fc^2^)/3'
_refine_ls_weighting_scheme calc
_refine_ls_wR_factor_gt 0.1240
_refine_ls_wR_factor_ref 0.1368
_reflns_number_gt 2078
_reflns_number_total 2836
_reflns_threshold_expression I>2sigma(I)
_cod_data_source_file zq2169.cif
_cod_data_source_block I
_cod_original_sg_symbol_H-M 'P 21/n'
_cod_database_code 2235719
_cod_database_fobs_code 2235719

loop_
_symmetry_equiv_pos_as_xyz
'x, y, z'
'-x+1/2, y+1/2, -z+1/2'
'-x, -y, -z'
'x-1/2, -y-1/2, z-1/2'

loop_
_atom_site_type_symbol
_atom_site_label
_atom_site_fract_x
_atom_site_fract_y
_atom_site_fract_z
_atom_site_U_iso_or_equiv
_atom_site_adp_type
_atom_site_calc_flag
_atom_site_refinement_flags
_atom_site_occupancy
_atom_site_symmetry_multiplicity
O O2 0.14816(10) 0.1901(2) 0.50117(7) 0.0517(4) Uani d . 1 1
N N2 0.09833(10) 0.5171(2) 0.54147(8) 0.0372(4) Uani d . 1 1
O O1 0.53271(11) 1.1732(2) 0.59161(8) 0.0571(4) Uani d . 1 1
N N1 0.58560(11) 1.5000(2) 0.55280(8) 0.0423(4) Uani d . 1 1
C C15 0.19661(13) 0.5530(3) 0.58423(9) 0.0369(4) Uani d . 1 1
C C16 0.08291(13) 0.3358(3) 0.50265(9) 0.0383(4) Uani d . 1 1
C C14 0.25272(14) 0.7430(3) 0.57627(10) 0.0432(5) Uani d . 1 1
H H14A 0.2275 0.8470 0.5438 0.052 Uiso calc R 1 1
C C6 0.67677(14) 1.5123(3) 0.60368(10) 0.0434(5) Uani d . 1 1
C C7 0.52080(14) 1.3255(3) 0.55088(11) 0.0431(5) Uani d . 1 1
C C1 0.75220(14) 1.3485(3) 0.60645(10) 0.0442(5) Uani d . 1 1
H H1A 0.7416 1.2280 0.5774 0.053 Uiso calc R 1 1
C C10 0.23305(13) 0.4011(3) 0.63376(9) 0.0410(5) Uani d . 1 1
H H10A 0.1942 0.2748 0.6391 0.049 Uiso calc R 1 1
C C13 0.34654(15) 0.7763(3) 0.61707(11) 0.0499(5) Uani d . 1 1
H H13A 0.3853 0.9026 0.6116 0.060 Uiso calc R 1 1
C C8 0.56977(15) 1.6836(3) 0.50490(11) 0.0487(5) Uani d . 1 1
H H8A 0.6345 1.7026 0.4821 0.058 Uiso calc R 1 1
H H8B 0.5608 1.8130 0.5326 0.058 Uiso calc R 1 1
C C17 0.02008(14) 0.6913(3) 0.54148(11) 0.0480(5) Uani d . 1 1
H H17A 0.0532 0.8236 0.5267 0.058 Uiso calc R 1 1
H H17B 0.0038 0.7134 0.5893 0.058 Uiso calc R 1 1
C C12 0.38306(15) 0.6248(3) 0.66558(11) 0.0505(5) Uani d . 1 1
H H12A 0.4468 0.6493 0.6924 0.061 Uiso calc R 1 1
C C11 0.32667(14) 0.4345(3) 0.67562(10) 0.0443(5) Uani d . 1 1
C C5 0.69087(17) 1.6911(3) 0.64691(11) 0.0563(6) Uani d . 1 1
H H5A 0.6405 1.8015 0.6450 0.068 Uiso calc R 1 1
C C9 0.92602(17) 1.1862(4) 0.65370(13) 0.0715(7) Uani d . 1 1
H H9A 0.9037 1.0751 0.6205 0.107 Uiso calc R 1 1
H H9B 0.9353 1.1243 0.6997 0.107 Uiso calc R 1 1
H H9C 0.9920 1.2472 0.6420 0.107 Uiso calc R 1 1
C C4 0.78057(19) 1.7042(4) 0.69301(12) 0.0656(7) Uani d . 1 1
H H4A 0.7901 1.8230 0.7229 0.079 Uiso calc R 1 1
C C2 0.84310(15) 1.3621(4) 0.65189(10) 0.0507(5) Uani d . 1 1
C C18 0.36529(18) 0.2729(4) 0.73046(12) 0.0676(7) Uani d . 1 1
H H18A 0.3167 0.1528 0.7298 0.101 Uiso calc R 1 1
H H18B 0.3697 0.3412 0.7755 0.101 Uiso calc R 1 1
H H18C 0.4341 0.2210 0.7211 0.101 Uiso calc R 1 1
C C3 0.85602(18) 1.5430(4) 0.69520(12) 0.0637(6) Uani d . 1 1
H H3A 0.9166 1.5552 0.7261 0.076 Uiso calc R 1 1

loop_
_atom_site_aniso_label
_atom_site_aniso_U_11
_atom_site_aniso_U_22
_atom_site_aniso_U_33
_atom_site_aniso_U_12
_atom_site_aniso_U_13
_atom_site_aniso_U_23
O2 0.0451(8) 0.0387(7) 0.0687(9) 0.0118(6) -0.0098(7) -0.0062(7)
N2 0.0339(8) 0.0303(8) 0.0456(9) 0.0019(6) -0.0069(7) 0.0003(7)
O1 0.0545(8) 0.0430(8) 0.0724(10) -0.0054(6) -0.0018(7) 0.0148(7)
N1 0.0392(8) 0.0338(8) 0.0535(10) -0.0026(6) 0.0027(7) 0.0021(7)
C15 0.0342(9) 0.0362(9) 0.0392(10) 0.0025(7) -0.0029(8) -0.0016(8)
C16 0.0383(9) 0.0311(9) 0.0445(11) 0.0019(7) -0.0019(8) 0.0034(8)
C14 0.0472(11) 0.0374(10) 0.0439(10) -0.0030(8) -0.0015(9) 0.0029(9)
C6 0.0432(10) 0.0423(10) 0.0455(11) -0.0072(8) 0.0087(9) 0.0010(9)
C7 0.0400(10) 0.0313(9) 0.0592(12) 0.0005(8) 0.0102(9) 0.0007(9)
C1 0.0455(11) 0.0457(11) 0.0413(11) -0.0040(9) 0.0031(9) -0.0003(9)
C10 0.0378(10) 0.0401(10) 0.0441(10) -0.0011(8) -0.0018(9) 0.0047(9)
C13 0.0447(11) 0.0495(11) 0.0544(12) -0.0134(9) -0.0009(10) -0.0011(10)
C8 0.0428(10) 0.0357(10) 0.0672(14) -0.0047(8) 0.0027(10) 0.0067(10)
C17 0.0431(10) 0.0355(10) 0.0621(13) 0.0075(8) -0.0134(10) -0.0099(9)
C12 0.0364(10) 0.0625(13) 0.0506(12) -0.0052(9) -0.0078(9) -0.0038(10)
C11 0.0387(10) 0.0530(12) 0.0401(10) 0.0060(9) -0.0025(8) 0.0015(9)
C5 0.0569(13) 0.0472(12) 0.0662(14) -0.0086(10) 0.0129(11) -0.0103(11)
C9 0.0516(13) 0.0829(17) 0.0775(17) 0.0030(12) -0.0078(12) 0.0164(14)
C4 0.0691(15) 0.0647(15) 0.0635(15) -0.0252(12) 0.0093(13) -0.0206(12)
C2 0.0451(11) 0.0616(13) 0.0454(11) -0.0088(10) 0.0037(9) 0.0078(10)
C18 0.0633(14) 0.0744(15) 0.0606(14) 0.0066(12) -0.0191(12) 0.0146(13)
C3 0.0527(13) 0.0801(17) 0.0565(13) -0.0237(12) -0.0040(11) -0.0001(13)

loop_
_atom_type_symbol
_atom_type_description
_atom_type_scat_dispersion_real
_atom_type_scat_dispersion_imag
_atom_type_scat_source
C C 0.0033 0.0016 'International Tables Vol C Tables 4.2.6.8 and 6.1.1.4'
H H 0.0000 0.0000 'International Tables Vol C Tables 4.2.6.8 and 6.1.1.4'
N N 0.0061 0.0033 'International Tables Vol C Tables 4.2.6.8 and 6.1.1.4'
O O 0.0106 0.0060 'International Tables Vol C Tables 4.2.6.8 and 6.1.1.4'

loop_
_geom_angle_atom_site_label_1
_geom_angle_atom_site_label_2
_geom_angle_atom_site_label_3
_geom_angle_site_symmetry_1
_geom_angle_site_symmetry_3
_geom_angle
C16 N2 C15 . . 121.08(14)
C16 N2 C17 . . 122.92(14)
C15 N2 C17 . . 115.97(14)
C7 N1 C6 . . 120.45(16)
C7 N1 C8 . . 123.32(15)
C6 N1 C8 . . 116.22(14)
C10 C15 C14 . . 120.26(16)
C10 C15 N2 . . 120.36(15)
C14 C15 N2 . . 119.37(15)
O2 C16 N2 . . 123.79(16)
O2 C16 C17 . 3_566 117.46(16)
N2 C16 C17 . 3_566 118.75(15)
C13 C14 C15 . . 119.16(17)
C13 C14 H14A . . 120.4
C15 C14 H14A . . 120.4
C5 C6 C1 . . 120.31(18)
C5 C6 N1 . . 120.09(18)
C1 C6 N1 . . 119.54(16)
O1 C7 N1 . . 123.53(18)
O1 C7 C8 . 3_686 118.20(16)
N1 C7 C8 . 3_686 118.26(17)
C2 C1 C6 . . 120.76(18)
C2 C1 H1A . . 119.6
C6 C1 H1A . . 119.6
C15 C10 C11 . . 120.95(17)
C15 C10 H10A . . 119.5
C11 C10 H10A . . 119.5
C12 C13 C14 . . 120.50(18)
C12 C13 H13A . . 119.8
C14 C13 H13A . . 119.8
N1 C8 C7 . 3_686 118.38(15)
N1 C8 H8A . . 107.7
C7 C8 H8A 3_686 . 107.7
N1 C8 H8B . . 107.7
C7 C8 H8B 3_686 . 107.7
H8A C8 H8B . . 107.1
N2 C17 C16 . 3_566 118.32(15)
N2 C17 H17A . . 107.7
C16 C17 H17A 3_566 . 107.7
N2 C17 H17B . . 107.7
C16 C17 H17B 3_566 . 107.7
H17A C17 H17B . . 107.1
C13 C12 C11 . . 121.34(17)
C13 C12 H12A . . 119.3
C11 C12 H12A . . 119.3
C10 C11 C12 . . 117.77(17)
C10 C11 C18 . . 121.18(18)
C12 C11 C18 . . 121.04(17)
C4 C5 C6 . . 119.2(2)
C4 C5 H5A . . 120.4
C6 C5 H5A . . 120.4
C2 C9 H9A . . 109.5
C2 C9 H9B . . 109.5
H9A C9 H9B . . 109.5
C2 C9 H9C . . 109.5
H9A C9 H9C . . 109.5
H9B C9 H9C . . 109.5
C3 C4 C5 . . 120.5(2)
C3 C4 H4A . . 119.7
C5 C4 H4A . . 119.7
C1 C2 C3 . . 118.2(2)
C1 C2 C9 . . 120.7(2)
C3 C2 C9 . . 121.12(19)
C11 C18 H18A . . 109.5
C11 C18 H18B . . 109.5
H18A C18 H18B . . 109.5
C11 C18 H18C . . 109.5
H18A C18 H18C . . 109.5
H18B C18 H18C . . 109.5
C4 C3 C2 . . 121.0(2)
C4 C3 H3A . . 119.5
C2 C3 H3A . . 119.5

loop_
_geom_bond_atom_site_label_1
_geom_bond_atom_site_label_2
_geom_bond_site_symmetry_2
_geom_bond_distance
O2 C16 . 1.221(2)
N2 C16 . 1.346(2)
N2 C15 . 1.445(2)
N2 C17 . 1.459(2)
O1 C7 . 1.221(2)
N1 C7 . 1.349(2)
N1 C6 . 1.446(2)
N1 C8 . 1.460(2)
C15 C10 . 1.383(2)
C15 C14 . 1.383(2)
C16 C17 3_566 1.500(2)
C14 C13 . 1.379(3)
C14 H14A . 0.9300
C6 C5 . 1.380(3)
C6 C1 . 1.386(3)
C7 C8 3_686 1.499(3)
C1 C2 . 1.384(3)
C1 H1A . 0.9300
C10 C11 . 1.387(2)
C10 H10A . 0.9300
C13 C12 . 1.369(3)
C13 H13A . 0.9300
C8 C7 3_686 1.499(3)
C8 H8A . 0.9700
C8 H8B . 0.9700
C17 C16 3_566 1.500(2)
C17 H17A . 0.9700
C17 H17B . 0.9700
C12 C11 . 1.393(3)
C12 H12A . 0.9300
C11 C18 . 1.499(3)
C5 C4 . 1.379(3)
C5 H5A . 0.9300
C9 C2 . 1.505(3)
C9 H9A . 0.9600
C9 H9B . 0.9600
C9 H9C . 0.9600
C4 C3 . 1.375(3)
C4 H4A . 0.9300
C2 C3 . 1.391(3)
C18 H18A . 0.9600
C18 H18B . 0.9600
C18 H18C . 0.9600
C3 H3A . 0.9300

loop_
_geom_hbond_atom_site_label_D
_geom_hbond_atom_site_label_H
_geom_hbond_atom_site_label_A
_geom_hbond_site_symmetry_A
_geom_hbond_distance_DH
_geom_hbond_distance_HA
_geom_hbond_distance_DA
_geom_hbond_angle_DHA
C8 H8B O1 1_565 0.9700 2.5300 3.494(2) 173.00
C14 H14A O2 1_565 0.9300 2.4500 3.325(3) 158.00

loop_
_geom_torsion_atom_site_label_1
_geom_torsion_atom_site_label_2
_geom_torsion_atom_site_label_3
_geom_torsion_atom_site_label_4
_geom_torsion_site_symmetry_4
_geom_torsion
C16 N2 C15 C10 . -55.7(2)
C17 N2 C15 C10 . 126.27(19)
C16 N2 C15 C14 . 125.74(19)
C17 N2 C15 C14 . -52.3(2)
C15 N2 C16 O2 . 1.0(3)
C17 N2 C16 O2 . 178.81(19)
C15 N2 C16 C17 3_566 -179.17(17)
C17 N2 C16 C17 3_566 -1.3(3)
C10 C15 C14 C13 . 1.6(3)
N2 C15 C14 C13 . -179.86(17)
C7 N1 C6 C5 . -126.3(2)
C8 N1 C6 C5 . 54.1(2)
C7 N1 C6 C1 . 56.7(2)
C8 N1 C6 C1 . -122.93(19)
C6 N1 C7 O1 . 1.7(3)
C8 N1 C7 O1 . -178.69(18)
C6 N1 C7 C8 3_686 -177.35(17)
C8 N1 C7 C8 3_686 2.2(3)
C5 C6 C1 C2 . -0.7(3)
N1 C6 C1 C2 . 176.35(17)
C14 C15 C10 C11 . -0.8(3)
N2 C15 C10 C11 . -179.35(17)
C15 C14 C13 C12 . -0.9(3)
C7 N1 C8 C7 3_686 -2.2(3)
C6 N1 C8 C7 3_686 177.36(16)
C16 N2 C17 C16 3_566 1.3(3)
C15 N2 C17 C16 3_566 179.26(16)
C14 C13 C12 C11 . -0.5(3)
C15 C10 C11 C12 . -0.6(3)
C15 C10 C11 C18 . 178.63(19)
C13 C12 C11 C10 . 1.3(3)
C13 C12 C11 C18 . -177.93(19)
C1 C6 C5 C4 . -0.3(3)
N1 C6 C5 C4 . -177.27(19)
C6 C5 C4 C3 . 1.1(3)
C6 C1 C2 C3 . 0.8(3)
C6 C1 C2 C9 . -178.7(2)
C5 C4 C3 C2 . -0.9(4)
C1 C2 C3 C4 . 0.0(3)
C9 C2 C3 C4 . 179.4(2)
